data_7039896
loop_
_publ_author_name
'Jimenez, Jorge'
'Chakraborty, Indranil'
'Carrington, Samantha J.'
'Mascharak, Pradip K.'

_publ_section_title
;
 Light-triggered CO delivery by a water-soluble and biocompatible
 manganese photoCORM.
;
_journal_issue 33
_journal_name_full 'Dalton transactions (Cambridge, England : 2003)'
_journal_page_first 13204
_journal_page_last 13213
_journal_paper_doi 10.1039/c6dt01358a
_journal_volume 45
_journal_year 2016
_chemical_formula_sum 'C16 H17 Br Mn N5 O3'
_chemical_formula_weight 462.20
_chemical_name_systematic '[MnBr(CO)3(triaza-adamant)]'
_chemical_properties_physical Light-sensitive
_space_group_crystal_system monoclinic
_space_group_IT_number 14
_space_group_name_Hall '-P 2yn'
_space_group_name_H-M_alt 'P 1 21/n 1'
_symmetry_space_group_name_Hall '-P 2yn'
_symmetry_space_group_name_H-M 'P 1 21/n 1'
_atom_sites_solution_hydrogens geom
_audit_creation_method SHELXL-2014/7
_audit_update_record
;
2016-02-07 deposited with the CCDC.
2016-07-12 downloaded from the CCDC.
;
_cell_angle_alpha 90
_cell_angle_beta 93.6430(10)
_cell_angle_gamma 90
_cell_formula_units_Z 4
_cell_length_a 7.1920(3)
_cell_length_b 20.6213(9)
_cell_length_c 12.1639(5)
_cell_measurement_reflns_used 7226
_cell_measurement_temperature 273(2)
_cell_measurement_theta_max 24.95
_cell_measurement_theta_min 2.59
_cell_volume 1800.36(13)
_computing_cell_refinement 'Bruker SAINT'
_computing_data_collection 'Bruker APEX2'
_computing_data_reduction 'Bruker SAINT'
_computing_molecular_graphics 'Bruker SHELXTL'
_computing_publication_material 'Bruker SHELXTL'
_computing_structure_refinement 'SHELXL-2014/7 (Sheldrick, 2014)'
_computing_structure_solution 'SHELXS-97 (Sheldrick 2008)'
_diffrn_ambient_temperature 273(2)
_diffrn_measured_fraction_theta_full 0.997
_diffrn_measured_fraction_theta_max 0.997
_diffrn_measurement_device_type 'Bruker APEX-II CCD'
_diffrn_measurement_method '\w scans'
_diffrn_radiation_type MoK\a
_diffrn_radiation_wavelength 0.71073
_diffrn_reflns_av_R_equivalents 0.0225
_diffrn_reflns_av_unetI/netI 0.0165
_diffrn_reflns_Laue_measured_fraction_full 0.997
_diffrn_reflns_Laue_measured_fraction_max 0.997
_diffrn_reflns_limit_h_max 8
_diffrn_reflns_limit_h_min -8
_diffrn_reflns_limit_k_max 24
_diffrn_reflns_limit_k_min -24
_diffrn_reflns_limit_l_max 14
_diffrn_reflns_limit_l_min -14
_diffrn_reflns_number 15394
_diffrn_reflns_point_group_measured_fraction_full 0.997
_diffrn_reflns_point_group_measured_fraction_max 0.997
_diffrn_reflns_theta_full 24.994
_diffrn_reflns_theta_max 24.994
_diffrn_reflns_theta_min 2.592
_exptl_absorpt_coefficient_mu 2.979
_exptl_absorpt_correction_T_max 0.7452
_exptl_absorpt_correction_T_min 0.5862
_exptl_absorpt_correction_type multi-scan
_exptl_absorpt_process_details SADABS
_exptl_crystal_colour orange
_exptl_crystal_density_diffrn 1.705
_exptl_crystal_description block
_exptl_crystal_F_000 928
_exptl_crystal_recrystallization_method 'layering hexanes over its dichloromethane solution'
_exptl_crystal_size_max 0.20
_exptl_crystal_size_mid 0.18
_exptl_crystal_size_min 0.15
_refine_diff_density_max 0.834
_refine_diff_density_min -0.648
_refine_diff_density_rms 0.076
_refine_ls_extinction_method none
_refine_ls_goodness_of_fit_ref 1.211
_refine_ls_hydrogen_treatment constr
_refine_ls_matrix_type full
_refine_ls_number_parameters 235
_refine_ls_number_reflns 3169
_refine_ls_number_restraints 0
_refine_ls_restrained_S_all 1.211
_refine_ls_R_factor_all 0.0422
_refine_ls_R_factor_gt 0.0378
_refine_ls_shift/su_max 0.001
_refine_ls_shift/su_mean 0.000
_refine_ls_structure_factor_coef Fsqd
_refine_ls_weighting_details 'w=1/[\s^2^(Fo^2^)+(0.1000P)^2^] where P=(Fo^2^+2Fc^2^)/3'
_refine_ls_weighting_scheme calc
_refine_ls_wR_factor_gt 0.1390
_refine_ls_wR_factor_ref 0.1436
_reflns_Friedel_coverage 0.000
_reflns_number_gt 2800
_reflns_number_total 3169
_reflns_threshold_expression 'I > 2\s(I)'
_cod_data_source_file c6dt01358a2.cif
_cod_data_source_block xsc1597f-auto
_cod_depositor_comments 'Adding full bibliography for 7039895--7039897.cif.'
_cod_database_code 7039896
_shelx_shelxl_version_number 2014/7
_shelx_space_group_comment
;
The symmetry employed for this shelxl refinement is uniquely defined
by the following loop, which should always be used as a source of
symmetry information in preference to the above space-group names.
They are only intended as comments.
;

loop_
_space_group_symop_operation_xyz
'x, y, z'
'-x+1/2, y+1/2, -z+1/2'
'-x, -y, -z'
'x-1/2, -y-1/2, z-1/2'

loop_
_atom_site_label
_atom_site_type_symbol
_atom_site_fract_x
_atom_site_fract_y
_atom_site_fract_z
_atom_site_U_iso_or_equiv
_atom_site_adp_type
_atom_site_occupancy
_atom_site_site_symmetry_order
_atom_site_calc_flag
_atom_site_refinement_flags_posn
_atom_site_refinement_flags_adp
Br1 Br 1.25923(5) 0.06673(2) 0.49159(3) 0.0483(2) Uani 1 1 d . .
Mn1 Mn 1.09425(7) 0.17146(2) 0.44645(4) 0.0357(2) Uani 1 1 d . .
O1 O 0.9005(4) 0.28944(19) 0.4034(3) 0.0691(9) Uani 1 1 d . .
O2 O 1.4342(4) 0.23452(16) 0.5420(3) 0.0710(9) Uani 1 1 d . .
O3 O 1.2853(4) 0.18700(14) 0.2406(2) 0.0643(8) Uani 1 1 d . .
N1 N 0.9682(4) 0.15784(13) 0.5911(2) 0.0390(6) Uani 1 1 d . .
N2 N 0.8619(3) 0.11627(12) 0.3927(2) 0.0316(6) Uani 1 1 d . .
N3 N 0.9404(4) 0.02372(15) 0.1330(2) 0.0497(8) Uani 1 1 d . .
N4 N 0.6025(4) 0.02584(15) 0.1537(2) 0.0473(7) Uani 1 1 d . .
N5 N 0.7609(5) 0.12185(16) 0.0847(2) 0.0496(7) Uani 1 1 d . .
C1 C 0.9631(6) 0.2503(2) 0.4189(3) 0.0476(9) Uani 1 1 d . .
C2 C 1.3001(5) 0.21162(18) 0.5078(3) 0.0457(8) Uani 1 1 d . .
C3 C 1.2067(5) 0.17894(15) 0.3189(3) 0.0429(8) Uani 1 1 d . .
C4 C 1.0286(6) 0.17625(18) 0.6936(3) 0.0524(10) Uani 1 1 d . .
H4 H 1.1393 0.1996 0.7024 0.063 Uiso 1 1 calc R U
C5 C 0.9359(6) 0.1624(2) 0.7845(3) 0.0569(11) Uani 1 1 d . .
H5 H 0.9828 0.1760 0.8536 0.068 Uiso 1 1 calc R U
C6 C 0.7735(6) 0.1284(2) 0.7734(3) 0.0629(12) Uani 1 1 d . .
H6 H 0.7068 0.1196 0.8347 0.075 Uiso 1 1 calc R U
C7 C 0.7092(5) 0.1073(2) 0.6712(3) 0.0528(9) Uani 1 1 d . .
H7 H 0.6005 0.0828 0.6625 0.063 Uiso 1 1 calc R U
C8 C 0.8088(5) 0.12292(17) 0.5811(3) 0.0417(8) Uani 1 1 d . .
C9 C 0.7557(4) 0.10157(18) 0.4700(3) 0.0391(8) Uani 1 1 d . .
H9 H 0.6472 0.0778 0.4550 0.047 Uiso 1 1 calc R U
C10 C 0.8150(4) 0.09077(16) 0.2801(3) 0.0347(7) Uani 1 1 d . .
C11 C 0.9751(5) 0.04554(17) 0.2483(3) 0.0403(8) Uani 1 1 d . .
H11A H 1.0928 0.0686 0.2564 0.048 Uiso 1 1 calc R U
H11B H 0.9826 0.0083 0.2971 0.048 Uiso 1 1 calc R U
C12 C 0.7622(6) -0.0128(2) 0.1259(3) 0.0555(10) Uani 1 1 d . .
H12A H 0.7399 -0.0294 0.0516 0.067 Uiso 1 1 calc R U
H12B H 0.7737 -0.0497 0.1753 0.067 Uiso 1 1 calc R U
C13 C 0.5912(6) 0.0826(2) 0.0781(3) 0.0500(9) Uani 1 1 d . .
H13A H 0.5677 0.0674 0.0031 0.060 Uiso 1 1 calc R U
H13B H 0.4868 0.1096 0.0960 0.060 Uiso 1 1 calc R U
C14 C 0.7919(5) 0.14653(17) 0.1975(3) 0.0406(7) Uani 1 1 d . .
H14A H 0.6870 0.1733 0.2154 0.049 Uiso 1 1 calc R U
H14B H 0.9028 0.1734 0.2025 0.049 Uiso 1 1 calc R U
C15 C 0.6332(5) 0.04963(18) 0.2682(3) 0.0416(8) Uani 1 1 d . .
H15A H 0.6431 0.0131 0.3184 0.050 Uiso 1 1 calc R U
H15B H 0.5280 0.0759 0.2871 0.050 Uiso 1 1 calc R U
C16 C 0.9182(6) 0.0801(2) 0.0601(3) 0.0537(10) Uani 1 1 d . .
H16A H 0.9005 0.0651 -0.0154 0.064 Uiso 1 1 calc R U
H16B H 1.0318 0.1055 0.0663 0.064 Uiso 1 1 calc R U

loop_
_atom_site_aniso_label
_atom_site_aniso_U_11
_atom_site_aniso_U_22
_atom_site_aniso_U_33
_atom_site_aniso_U_23
_atom_site_aniso_U_13
_atom_site_aniso_U_12
Br1 0.0412(3) 0.0489(3) 0.0544(3) 0.00405(14) -0.00088(19) 0.00381(14)
Mn1 0.0341(3) 0.0357(3) 0.0371(3) -0.00128(19) 0.0013(2) -0.00209(19)
O1 0.0505(19) 0.083(2) 0.073(2) -0.0108(18) -0.0021(15) 0.0098(17)
O2 0.0507(18) 0.071(2) 0.089(2) -0.0151(16) -0.0137(16) -0.0103(15)
O3 0.0642(19) 0.0693(19) 0.0625(18) -0.0001(14) 0.0273(15) -0.0114(15)
N1 0.0407(16) 0.0393(14) 0.0365(15) -0.0049(11) -0.0003(12) 0.0018(12)
N2 0.0294(14) 0.0334(13) 0.0321(13) 0.0001(10) 0.0019(10) 0.0020(10)
N3 0.0474(18) 0.0596(19) 0.0412(16) -0.0167(14) -0.0031(13) 0.0066(14)
N4 0.0448(17) 0.0533(18) 0.0425(16) -0.0072(13) -0.0077(13) -0.0064(14)
N5 0.0525(19) 0.0625(19) 0.0328(15) 0.0060(13) -0.0039(13) -0.0058(15)
C1 0.054(3) 0.053(2) 0.0356(19) -0.0024(17) 0.0019(16) -0.026(2)
C2 0.045(2) 0.0438(19) 0.047(2) -0.0061(15) -0.0009(15) -0.0027(17)
C3 0.041(2) 0.0384(18) 0.049(2) -0.0033(15) 0.0024(16) -0.0040(14)
C4 0.060(3) 0.051(2) 0.045(2) -0.0106(16) -0.0040(18) 0.0008(17)
C5 0.071(3) 0.063(3) 0.0353(19) -0.0089(16) -0.0024(19) 0.011(2)
C6 0.060(3) 0.098(3) 0.0320(19) 0.0024(19) 0.0118(17) 0.018(2)
C7 0.041(2) 0.076(3) 0.042(2) 0.0088(18) 0.0063(16) 0.0006(18)
C8 0.0359(19) 0.051(2) 0.0384(18) -0.0007(14) 0.0037(14) 0.0088(15)
C9 0.0314(18) 0.049(2) 0.0370(17) -0.0001(14) -0.0003(13) 0.0002(13)
C10 0.0314(17) 0.0401(17) 0.0321(16) -0.0039(13) -0.0011(12) -0.0026(14)
C11 0.0367(18) 0.0450(18) 0.0386(18) -0.0097(14) -0.0019(14) 0.0040(14)
C12 0.059(2) 0.052(2) 0.055(2) -0.0181(18) -0.0075(18) 0.0007(18)
C13 0.045(2) 0.066(2) 0.0371(19) -0.0023(17) -0.0084(15) 0.0001(18)
C14 0.0406(19) 0.0456(18) 0.0354(17) 0.0010(14) -0.0002(14) 0.0004(15)
C15 0.0363(18) 0.0513(19) 0.0369(18) 0.0011(15) 0.0006(14) -0.0076(15)
C16 0.050(2) 0.077(3) 0.0344(19) -0.0085(17) 0.0044(16) -0.0051(19)

loop_
_atom_type_symbol
_atom_type_description
_atom_type_scat_dispersion_real
_atom_type_scat_dispersion_imag
_atom_type_scat_source
C C 0.0033 0.0016 'International Tables Vol C Tables 4.2.6.8 and 6.1.1.4'
H H 0.0000 0.0000 'International Tables Vol C Tables 4.2.6.8 and 6.1.1.4'
Br Br -0.2901 2.4595 'International Tables Vol C Tables 4.2.6.8 and 6.1.1.4'
Mn Mn 0.3368 0.7283 'International Tables Vol C Tables 4.2.6.8 and 6.1.1.4'
N N 0.0061 0.0033 'International Tables Vol C Tables 4.2.6.8 and 6.1.1.4'
O O 0.0106 0.0060 'International Tables Vol C Tables 4.2.6.8 and 6.1.1.4'

loop_
_geom_angle_atom_site_label_1
_geom_angle_atom_site_label_2
_geom_angle_atom_site_label_3
_geom_angle
_geom_angle_publ_flag
C3 Mn1 C2 85.16(16) y
C3 Mn1 C1 91.12(16) y
C2 Mn1 C1 93.70(16) y
C3 Mn1 N1 177.03(13) y
C2 Mn1 N1 95.94(14) y
C1 Mn1 N1 91.57(14) y
C3 Mn1 N2 99.83(13) y
C2 Mn1 N2 172.44(14) y
C1 Mn1 N2 91.88(13) y
N1 Mn1 N2 78.80(10) y
C3 Mn1 Br1 91.73(11) y
C2 Mn1 Br1 86.61(12) y
C1 Mn1 Br1 177.15(11) y
N1 Mn1 Br1 85.58(8) y
N2 Mn1 Br1 87.56(7) y
C4 N1 C8 117.0(3) ?
C4 N1 Mn1 128.4(3) ?
C8 N1 Mn1 114.5(2) ?
C9 N2 C10 118.7(3) ?
C9 N2 Mn1 113.5(2) ?
C10 N2 Mn1 127.67(19) ?
C16 N3 C11 109.8(3) ?
C16 N3 C12 107.9(3) ?
C11 N3 C12 107.6(3) ?
C12 N4 C15 109.1(3) ?
C12 N4 C13 107.5(3) ?
C15 N4 C13 108.6(3) ?
C13 N5 C14 108.7(3) ?
C13 N5 C16 108.4(3) ?
C14 N5 C16 108.7(3) ?
O1 C1 Mn1 178.3(5) ?
O2 C2 Mn1 176.0(4) ?
O3 C3 Mn1 175.5(3) ?
N1 C4 C5 123.2(4) ?
N1 C4 H4 118.4 ?
C5 C4 H4 118.4 ?
C4 C5 C6 119.4(4) ?
C4 C5 H5 120.3 ?
C6 C5 H5 120.3 ?
C5 C6 C7 119.5(4) ?
C5 C6 H6 120.3 ?
C7 C6 H6 120.3 ?
C6 C7 C8 118.8(4) ?
C6 C7 H7 120.6 ?
C8 C7 H7 120.6 ?
N1 C8 C7 122.1(3) ?
N1 C8 C9 114.6(3) ?
C7 C8 C9 123.2(3) ?
N2 C9 C8 118.5(3) ?
N2 C9 H9 120.7 ?
C8 C9 H9 120.7 ?
N2 C10 C14 110.4(3) ?
N2 C10 C11 108.3(2) ?
C14 C10 C11 109.9(3) ?
N2 C10 C15 114.8(3) ?
C14 C10 C15 107.0(3) ?
C11 C10 C15 106.4(3) ?
N3 C11 C10 109.7(3) ?
N3 C11 H11A 109.7 ?
C10 C11 H11A 109.7 ?
N3 C11 H11B 109.7 ?
C10 C11 H11B 109.7 ?
H11A C11 H11B 108.2 ?
N4 C12 N3 113.6(3) ?
N4 C12 H12A 108.9 ?
N3 C12 H12A 108.9 ?
N4 C12 H12B 108.9 ?
N3 C12 H12B 108.9 ?
H12A C12 H12B 107.7 ?
N5 C13 N4 112.9(3) ?
N5 C13 H13A 109.0 ?
N4 C13 H13A 109.0 ?
N5 C13 H13B 109.0 ?
N4 C13 H13B 109.0 ?
H13A C13 H13B 107.8 ?
N5 C14 C10 111.0(3) ?
N5 C14 H14A 109.4 ?
C10 C14 H14A 109.4 ?
N5 C14 H14B 109.4 ?
C10 C14 H14B 109.4 ?
H14A C14 H14B 108.0 ?
N4 C15 C10 110.0(3) ?
N4 C15 H15A 109.7 ?
C10 C15 H15A 109.7 ?
N4 C15 H15B 109.7 ?
C10 C15 H15B 109.7 ?
H15A C15 H15B 108.2 ?
N3 C16 N5 113.5(3) ?
N3 C16 H16A 108.9 ?
N5 C16 H16A 108.9 ?
N3 C16 H16B 108.9 ?
N5 C16 H16B 108.9 ?
H16A C16 H16B 107.7 ?

loop_
_geom_bond_atom_site_label_1
_geom_bond_atom_site_label_2
_geom_bond_distance
_geom_bond_publ_flag
Br1 Mn1 2.5082(6) y
Mn1 C3 1.801(4) y
Mn1 C2 1.815(4) y
Mn1 C1 1.899(5) y
Mn1 N1 2.049(3) y
Mn1 N2 2.092(3) y
O1 C1 0.937(5) ?
O2 C2 1.130(5) ?
O3 C3 1.150(4) ?
N1 C4 1.348(4) ?
N1 C8 1.353(5) ?
N2 C9 1.285(4) ?
N2 C10 1.485(4) ?
N3 C16 1.464(5) ?
N3 C11 1.480(4) ?
N3 C12 1.484(5) ?
N4 C12 1.455(5) ?
N4 C15 1.480(4) ?
N4 C13 1.488(5) ?
N5 C13 1.462(5) ?
N5 C14 1.467(4) ?
N5 C16 1.468(5) ?
C4 C5 1.358(6) ?
C4 H4 0.9300 ?
C5 C6 1.362(6) ?
C5 H5 0.9300 ?
C6 C7 1.369(6) ?
C6 H6 0.9300 ?
C7 C8 1.385(5) ?
C7 H7 0.9300 ?
C8 C9 1.450(5) ?
C9 H9 0.9300 ?
C10 C14 1.530(5) ?
C10 C11 1.550(4) ?
C10 C15 1.558(5) ?
C11 H11A 0.9700 ?
C11 H11B 0.9700 ?
C12 H12A 0.9700 ?
C12 H12B 0.9700 ?
C13 H13A 0.9700 ?
C13 H13B 0.9700 ?
C14 H14A 0.9700 ?
C14 H14B 0.9700 ?
C15 H15A 0.9700 ?
C15 H15B 0.9700 ?
C16 H16A 0.9700 ?
C16 H16B 0.9700 ?

loop_
_geom_torsion_atom_site_label_1
_geom_torsion_atom_site_label_2
_geom_torsion_atom_site_label_3
_geom_torsion_atom_site_label_4
_geom_torsion
C8 N1 C4 C5 -1.2(5)
Mn1 N1 C4 C5 -177.5(3)
N1 C4 C5 C6 -0.1(6)
C4 C5 C6 C7 1.7(7)
C5 C6 C7 C8 -2.0(6)
C4 N1 C8 C7 1.0(5)
Mn1 N1 C8 C7 177.7(3)
C4 N1 C8 C9 -176.9(3)
Mn1 N1 C8 C9 -0.1(4)
C6 C7 C8 N1 0.6(6)
C6 C7 C8 C9 178.3(4)
C10 N2 C9 C8 175.9(3)
Mn1 N2 C9 C8 -1.1(4)
N1 C8 C9 N2 0.9(5)
C7 C8 C9 N2 -177.0(3)
C9 N2 C10 C14 122.9(3)
Mn1 N2 C10 C14 -60.5(3)
C9 N2 C10 C11 -116.8(3)
Mn1 N2 C10 C11 59.8(3)
C9 N2 C10 C15 1.9(4)
Mn1 N2 C10 C15 178.4(2)
C16 N3 C11 C10 56.1(4)
C12 N3 C11 C10 -61.1(4)
N2 C10 C11 N3 -175.2(3)
C14 C10 C11 N3 -54.5(4)
C15 C10 C11 N3 60.9(3)
C15 N4 C12 N3 -60.2(4)
C13 N4 C12 N3 57.4(4)
C16 N3 C12 N4 -57.1(4)
C11 N3 C12 N4 61.3(4)
C14 N5 C13 N4 -60.6(4)
C16 N5 C13 N4 57.4(4)
C12 N4 C13 N5 -57.7(4)
C15 N4 C13 N5 60.2(4)
C13 N5 C14 C10 60.3(4)
C16 N5 C14 C10 -57.5(4)
N2 C10 C14 N5 175.3(3)
C11 C10 C14 N5 55.9(4)
C15 C10 C14 N5 -59.1(4)
C12 N4 C15 C10 58.6(4)
C13 N4 C15 C10 -58.3(4)
N2 C10 C15 N4 -178.9(3)
C14 C10 C15 N4 58.2(4)
C11 C10 C15 N4 -59.2(3)
C11 N3 C16 N5 -60.9(4)
C12 N3 C16 N5 56.1(4)
C13 N5 C16 N3 -57.1(4)
C14 N5 C16 N3 60.9(4)
